data_4088825
loop_
_publ_author_name
'Lee, Heejun'
'Campbell, Michael G.'
'Hern\'andez S\'anchez, Ra\'ul'
'B\"orgel, Jonas'
'Raynaud, Jean'
'Parker, Sarah E.'
'Ritter, Tobias'

_publ_section_title
;
 Mechanistic Insight Into High-Spin Iron(I)-Catalyzed Butadiene
 Dimerization
;
_journal_issue 17
_journal_name_full Organometallics
_journal_page_first 2923
_journal_paper_doi 10.1021/acs.organomet.6b00474
_journal_volume 35
_journal_year 2016
_chemical_formula_sum 'C40 H48 Fe N4'
_chemical_formula_weight 640.67
_space_group_IT_number 70
_space_group_name_Hall '-F 2uv 2vw'
_space_group_name_H-M_alt 'F d d d :2'
_symmetry_cell_setting orthorhombic
_symmetry_space_group_name_H-M 'F d d d :2'
_atom_sites_solution_hydrogens geom
_atom_sites_solution_primary direct
_atom_sites_solution_secondary difmap
_audit_creation_method SHELXL-97
_cell_angle_alpha 90.00
_cell_angle_beta 90.00
_cell_angle_gamma 90.00
_cell_formula_units_Z 8
_cell_length_a 11.364(6)
_cell_length_b 24.534(13)
_cell_length_c 24.644(13)
_cell_measurement_reflns_used 2277
_cell_measurement_temperature 100(1)
_cell_measurement_theta_max 20.03
_cell_measurement_theta_min 2.343
_cell_volume 6871(6)
_computing_cell_refinement 'SAINT 7.46A (Bruker-AXS, 2009)'
_computing_data_collection 'APEX2 v2009.3.0 (Bruker-AXS, 2009)'
_computing_data_reduction 'SAINT 7.46A (Bruker-AXS, 2009)'
_computing_molecular_graphics 'Bruker SHELXTL (Sheldrick, 2008)'
_computing_publication_material 'Bruker SHELXTL (Sheldrick, 2008)'
_computing_structure_refinement 'SHELXL-97 (Sheldrick, 2008)'
_computing_structure_solution 'SHELXS-97 (Sheldrick, 2008)'
_diffrn_ambient_temperature 100(1)
_diffrn_measured_fraction_theta_full 0.999
_diffrn_measured_fraction_theta_max 0.999
_diffrn_measurement_device_type
;
Bruker D8 goniometer with CCD area detector
;
_diffrn_measurement_method 'phi and omega scans'
_diffrn_radiation_monochromator graphite
_diffrn_radiation_source 'fine-focus sealed tube'
_diffrn_radiation_type MoK\a
_diffrn_radiation_wavelength 0.71073
_diffrn_reflns_av_R_equivalents 0.0909
_diffrn_reflns_av_sigmaI/netI 0.0418
_diffrn_reflns_limit_h_max 13
_diffrn_reflns_limit_h_min -13
_diffrn_reflns_limit_k_max 29
_diffrn_reflns_limit_k_min -29
_diffrn_reflns_limit_l_max 29
_diffrn_reflns_limit_l_min -30
_diffrn_reflns_number 17818
_diffrn_reflns_theta_full 25.74
_diffrn_reflns_theta_max 25.74
_diffrn_reflns_theta_min 1.65
_exptl_absorpt_coefficient_mu 0.469
_exptl_absorpt_correction_T_max 0.9330
_exptl_absorpt_correction_T_min 0.8346
_exptl_absorpt_correction_type multi-scan
_exptl_absorpt_process_details 'SADABS (Sheldrick, 2008)'
_exptl_crystal_colour red
_exptl_crystal_density_diffrn 1.239
_exptl_crystal_density_method 'not measured'
_exptl_crystal_description block
_exptl_crystal_F_000 2353
_exptl_crystal_size_max .4
_exptl_crystal_size_mid .15
_exptl_crystal_size_min .15
_refine_diff_density_max 0.243
_refine_diff_density_min -0.677
_refine_diff_density_rms 0.064
_refine_ls_extinction_method none
_refine_ls_goodness_of_fit_ref 1.051
_refine_ls_hydrogen_treatment constr
_refine_ls_matrix_type full
_refine_ls_number_parameters 107
_refine_ls_number_reflns 1652
_refine_ls_number_restraints 0
_refine_ls_restrained_S_all 1.051
_refine_ls_R_factor_all 0.0506
_refine_ls_R_factor_gt 0.0411
_refine_ls_shift/su_max 0.002
_refine_ls_shift/su_mean 0.000
_refine_ls_structure_factor_coef Fsqd
_refine_ls_weighting_details 'calc w=1/[\s^2^(Fo^2^)+(0.0591P)^2^+6.6874P] where P=(Fo^2^+2Fc^2^)/3'
_refine_ls_weighting_scheme calc
_refine_ls_wR_factor_gt 0.0967
_refine_ls_wR_factor_ref 0.1023
_reflns_number_gt 1462
_reflns_number_total 1652
_reflns_threshold_expression >2sigma(I)
_cod_data_source_file om6b00474_si_002.cif
_cod_data_source_block complex_5
_cod_original_sg_symbol_H-M Fddd
_cod_database_code 4088825

loop_
_symmetry_equiv_pos_as_xyz
'x, y, z'
'-x+1/4, -y+1/4, z'
'x, -y+1/4, -z+1/4'
'-x+1/4, y, -z+1/4'
'x, y+1/2, z+1/2'
'-x+1/4, -y+3/4, z+1/2'
'x, -y+3/4, -z+3/4'
'-x+1/4, y+1/2, -z+3/4'
'x+1/2, y, z+1/2'
'-x+3/4, -y+1/4, z+1/2'
'x+1/2, -y+1/4, -z+3/4'
'-x+3/4, y, -z+3/4'
'x+1/2, y+1/2, z'
'-x+3/4, -y+3/4, z'
'x+1/2, -y+3/4, -z+1/4'
'-x+3/4, y+1/2, -z+1/4'
'-x, -y, -z'
'x-1/4, y-1/4, -z'
'-x, y-1/4, z-1/4'
'x-1/4, -y, z-1/4'
'-x, -y+1/2, -z+1/2'
'x-1/4, y+1/4, -z+1/2'
'-x, y+1/4, z+1/4'
'x-1/4, -y+1/2, z+1/4'
'-x+1/2, -y, -z+1/2'
'x+1/4, y-1/4, -z+1/2'
'-x+1/2, y-1/4, z+1/4'
'x+1/4, -y, z+1/4'
'-x+1/2, -y+1/2, -z'
'x+1/4, y+1/4, -z'
'-x+1/2, y+1/4, z-1/4'
'x+1/4, -y+1/2, z-1/4'

loop_
_atom_site_label
_atom_site_type_symbol
_atom_site_fract_x
_atom_site_fract_y
_atom_site_fract_z
_atom_site_U_iso_or_equiv
_atom_site_adp_type
_atom_site_occupancy
_atom_site_symmetry_multiplicity
_atom_site_calc_flag
_atom_site_refinement_flags
Fe49 Fe 0.6250 0.6250 0.6250 0.0178(2) Uani 1 4 d S
N1 N 0.70235(18) 0.56276(9) 0.58693(8) 0.0195(5) Uani 1 1 d .
C1 C 0.6263(2) 0.55704(14) 0.47565(12) 0.0297(7) Uani 1 1 d .
H1A H 0.6127 0.5707 0.4388 0.044 Uiso 1 1 calc R
H1B H 0.5766 0.5771 0.5013 0.044 Uiso 1 1 calc R
H1C H 0.6066 0.5182 0.4772 0.044 Uiso 1 1 calc R
C2 C 0.9088(2) 0.56576(12) 0.55940(12) 0.0238(6) Uani 1 1 d .
C5 C 0.7112(2) 0.46060(12) 0.57976(12) 0.0267(6) Uani 1 1 d .
H5A H 0.6513 0.4455 0.5554 0.040 Uiso 1 1 calc R
H5B H 0.7276 0.4344 0.6088 0.040 Uiso 1 1 calc R
H5C H 0.7835 0.4677 0.5593 0.040 Uiso 1 1 calc R
C6 C 0.9932(3) 0.57116(12) 0.51812(12) 0.0281(7) Uani 1 1 d .
H6 H 1.0744 0.5729 0.5271 0.034 Uiso 1 1 calc R
C7 C 0.9584(3) 0.57397(12) 0.46425(12) 0.0304(7) Uani 1 1 d .
H7 H 1.0157 0.5785 0.4365 0.036 Uiso 1 1 calc R
C8 C 0.8402(3) 0.57023(12) 0.45084(12) 0.0279(7) Uani 1 1 d .
H8 H 0.8177 0.5714 0.4137 0.033 Uiso 1 1 calc R
C10 C 0.7894(2) 0.56466(11) 0.54514(10) 0.0218(6) Uani 1 1 d .
C12 C 0.6670(2) 0.51293(11) 0.60391(11) 0.0214(6) Uani 1 1 d .
C13 C 0.7536(2) 0.56481(12) 0.49055(11) 0.0242(6) Uani 1 1 d .
C19 C 0.9458(2) 0.55733(13) 0.61734(12) 0.0324(7) Uani 1 1 d .
H19A H 0.9402 0.5185 0.6265 0.049 Uiso 1 1 calc R
H19B H 0.8941 0.5783 0.6413 0.049 Uiso 1 1 calc R
H19C H 1.0272 0.5697 0.6220 0.049 Uiso 1 1 calc R

loop_
_atom_site_aniso_label
_atom_site_aniso_U_11
_atom_site_aniso_U_22
_atom_site_aniso_U_33
_atom_site_aniso_U_23
_atom_site_aniso_U_13
_atom_site_aniso_U_12
Fe49 0.0128(3) 0.0235(5) 0.0173(5) 0.000 0.000 0.000
N1 0.0163(10) 0.0218(13) 0.0204(11) 0.0016(9) 0.0015(8) -0.0005(9)
C1 0.0264(14) 0.0381(19) 0.0245(15) -0.0039(13) -0.0017(12) -0.0006(13)
C2 0.0189(11) 0.0252(17) 0.0273(16) -0.0002(11) 0.0034(11) 0.0022(12)
C5 0.0257(14) 0.0248(16) 0.0297(16) -0.0016(13) 0.0064(12) 0.0008(13)
C6 0.0201(14) 0.0237(17) 0.0406(17) 0.0019(13) 0.0075(12) 0.0032(12)
C7 0.0280(14) 0.0289(17) 0.0341(17) 0.0032(13) 0.0142(13) 0.0022(12)
C8 0.0329(15) 0.0262(17) 0.0244(15) 0.0030(13) 0.0070(12) 0.0031(12)
C10 0.0205(12) 0.0210(14) 0.0238(14) -0.0003(12) 0.0068(10) 0.0002(10)
C12 0.0159(12) 0.0254(16) 0.0230(14) 0.0003(12) -0.0001(10) 0.0005(11)
C13 0.0240(14) 0.0254(17) 0.0233(15) -0.0007(12) 0.0036(11) 0.0029(12)
C19 0.0197(13) 0.0387(19) 0.0386(18) 0.0019(15) -0.0015(12) 0.0033(13)

loop_
_atom_type_symbol
_atom_type_description
_atom_type_scat_dispersion_real
_atom_type_scat_dispersion_imag
_atom_type_scat_source
C C 0.0033 0.0016 'International Tables Vol C Tables 4.2.6.8 and 6.1.1.4'
Fe Fe 0.3463 0.8444 'International Tables Vol C Tables 4.2.6.8 and 6.1.1.4'
N N 0.0061 0.0033 'International Tables Vol C Tables 4.2.6.8 and 6.1.1.4'
H H 0.0000 0.0000 'International Tables Vol C Tables 4.2.6.8 and 6.1.1.4'

loop_
_geom_angle_atom_site_label_1
_geom_angle_atom_site_label_2
_geom_angle_atom_site_label_3
_geom_angle
_geom_angle_site_symmetry_1
_geom_angle_site_symmetry_3
N1 Fe49 N1 127.75(12) . 3_566
N1 Fe49 N1 80.19(12) . 4_656
N1 Fe49 N1 123.93(12) 3_566 4_656
N1 Fe49 N1 123.93(12) . 2_665
N1 Fe49 N1 80.19(12) 3_566 2_665
N1 Fe49 N1 127.75(12) 4_656 2_665
C12 N1 C10 117.2(2) . .
C12 N1 Fe49 114.53(17) . .
C10 N1 Fe49 128.23(17) . .
C13 C1 H1A 109.5 . .
C13 C1 H1B 109.5 . .
H1A C1 H1B 109.5 . .
C13 C1 H1C 109.5 . .
H1A C1 H1C 109.5 . .
H1B C1 H1C 109.5 . .
C10 C2 C6 118.8(3) . .
C10 C2 C19 120.4(2) . .
C6 C2 C19 120.7(2) . .
C12 C5 H5A 109.5 . .
C12 C5 H5B 109.5 . .
H5A C5 H5B 109.5 . .
C12 C5 H5C 109.5 . .
H5A C5 H5C 109.5 . .
H5B C5 H5C 109.5 . .
C7 C6 C2 120.3(3) . .
C7 C6 H6 119.9 . .
C2 C6 H6 119.9 . .
C8 C7 C6 120.0(3) . .
C8 C7 H7 120.0 . .
C6 C7 H7 120.0 . .
C7 C8 C13 121.5(3) . .
C7 C8 H8 119.2 . .
C13 C8 H8 119.2 . .
C2 C10 C13 121.3(2) . .
C2 C10 N1 119.3(2) . .
C13 C10 N1 119.4(2) . .
N1 C12 C12 115.36(15) . 4_656
N1 C12 C5 123.4(2) . .
C12 C12 C5 121.21(15) 4_656 .
C8 C13 C10 117.9(3) . .
C8 C13 C1 121.3(3) . .
C10 C13 C1 120.7(2) . .
C2 C19 H19A 109.5 . .
C2 C19 H19B 109.5 . .
H19A C19 H19B 109.5 . .
C2 C19 H19C 109.5 . .
H19A C19 H19C 109.5 . .
H19B C19 H19C 109.5 . .

loop_
_geom_bond_atom_site_label_1
_geom_bond_atom_site_label_2
_geom_bond_distance
_geom_bond_site_symmetry_2
Fe49 N1 1.996(2) .
Fe49 N1 1.996(2) 3_566
Fe49 N1 1.996(2) 4_656
Fe49 N1 1.996(2) 2_665
N1 C12 1.353(3) .
N1 C10 1.429(3) .
C1 C13 1.505(4) .
C1 H1A 0.9800 .
C1 H1B 0.9800 .
C1 H1C 0.9800 .
C2 C10 1.402(4) .
C2 C6 1.405(4) .
C2 C19 1.503(4) .
C5 C12 1.501(4) .
C5 H5A 0.9800 .
C5 H5B 0.9800 .
C5 H5C 0.9800 .
C6 C7 1.387(4) .
C6 H6 0.9500 .
C7 C8 1.386(4) .
C7 H7 0.9500 .
C8 C13 1.394(4) .
C8 H8 0.9500 .
C10 C13 1.405(4) .
C12 C12 1.412(5) 4_656
C19 H19A 0.9800 .
C19 H19B 0.9800 .
C19 H19C 0.9800 .

loop_
_geom_torsion_atom_site_label_1
_geom_torsion_atom_site_label_2
_geom_torsion_atom_site_label_3
_geom_torsion_atom_site_label_4
_geom_torsion
_geom_torsion_site_symmetry_1
_geom_torsion_site_symmetry_4
N1 Fe49 N1 C12 125.96(19) 3_566 .
N1 Fe49 N1 C12 0.32(13) 4_656 .
N1 Fe49 N1 C12 -128.91(19) 2_665 .
N1 Fe49 N1 C10 -53.48(19) 3_566 .
N1 Fe49 N1 C10 -179.1(3) 4_656 .
N1 Fe49 N1 C10 51.66(19) 2_665 .
C10 C2 C6 C7 -1.6(4) . .
C19 C2 C6 C7 174.2(3) . .
C2 C6 C7 C8 -1.5(4) . .
C6 C7 C8 C13 1.4(5) . .
C6 C2 C10 C13 4.7(4) . .
C19 C2 C10 C13 -171.0(3) . .
C6 C2 C10 N1 -176.0(3) . .
C19 C2 C10 N1 8.3(4) . .
C12 N1 C10 C2 -90.2(3) . .
Fe49 N1 C10 C2 89.2(3) . .
C12 N1 C10 C13 89.1(3) . .
Fe49 N1 C10 C13 -91.4(3) . .
C10 N1 C12 C12 178.6(3) . 4_656
Fe49 N1 C12 C12 -0.9(4) . 4_656
C10 N1 C12 C5 -2.3(4) . .
Fe49 N1 C12 C5 178.2(2) . .
C7 C8 C13 C10 1.6(4) . .
C7 C8 C13 C1 -175.9(3) . .
C2 C10 C13 C8 -4.7(4) . .
N1 C10 C13 C8 175.9(2) . .
C2 C10 C13 C1 172.8(3) . .
N1 C10 C13 C1 -6.5(4) . .
